data_1565748
loop_
_publ_author_name
'Yakubu, Abdallah'
'Suzuki, Takayoshi'
'Kita, Masakazu'

_publ_section_title
;
 Dinuclear lanthanoid(III) dithiocarbamato complexes bridged by
 (E)-N-benzylidenepicolinohydrazonate: Syntheses, crystal structures and
 spectroscopic properties
;
_journal_name_full 'Inorganica Chimica Acta'
_journal_page_first 119124
_journal_paper_doi 10.1016/j.ica.2019.119124
_journal_volume 498
_journal_year 2019
_chemical_formula_moiety 'C50 H56 Cl8 N10 O2 S8 Sm2'
_chemical_formula_sum 'C50 H56 Cl8 N10 O2 S8 Sm2'
_chemical_formula_weight 1669.82
_space_group_crystal_system triclinic
_space_group_IT_number 2
_space_group_name_Hall '-P 1'
_space_group_name_H-M_alt 'P -1'
_atom_sites_solution_hydrogens geom
_atom_sites_solution_primary direct
_atom_sites_solution_secondary difmap
_audit_creation_method SHELXL-2014/7
_cell_angle_alpha 72.438(2)
_cell_angle_beta 84.370(4)
_cell_angle_gamma 89.843(4)
_cell_formula_units_Z 1
_cell_length_a 9.8617(11)
_cell_length_b 11.4222(9)
_cell_length_c 15.1507(14)
_cell_measurement_reflns_used 13920
_cell_measurement_temperature 188(2)
_cell_measurement_theta_max 27.52
_cell_measurement_theta_min 3.26
_cell_volume 1618.6(3)
_computing_cell_refinement 'RAPID AUTO'
_computing_data_collection 'RAPID AUTO (Rigaku)'
_computing_data_reduction 'RAPID AUTO'
_computing_molecular_graphics 'CrystalStructure 4.3'
_computing_publication_material 'CrystalStructure 4.3 (Rigaku, 2018)'
_computing_structure_refinement 'SHELXL-2014/7 (Sheldrick, 2014)'
_computing_structure_solution 'SHELXT Version 2014/5 (Sheldrick, 2014)'
_diffrn_ambient_temperature 188(2)
_diffrn_detector_area_resol_mean 10.000
_diffrn_measured_fraction_theta_full 0.994
_diffrn_measured_fraction_theta_max 0.985
_diffrn_measurement_device_type 'Rigaku R-AXIS RAPID'
_diffrn_measurement_method \w
_diffrn_radiation_type MoK\a
_diffrn_radiation_wavelength 0.71075
_diffrn_reflns_av_R_equivalents 0.0373
_diffrn_reflns_av_unetI/netI 0.0430
_diffrn_reflns_Laue_measured_fraction_full 0.994
_diffrn_reflns_Laue_measured_fraction_max 0.985
_diffrn_reflns_limit_h_max 12
_diffrn_reflns_limit_h_min -12
_diffrn_reflns_limit_k_max 14
_diffrn_reflns_limit_k_min -14
_diffrn_reflns_limit_l_max 19
_diffrn_reflns_limit_l_min -19
_diffrn_reflns_number 15977
_diffrn_reflns_point_group_measured_fraction_full 0.994
_diffrn_reflns_point_group_measured_fraction_max 0.985
_diffrn_reflns_theta_full 25.242
_diffrn_reflns_theta_max 27.480
_diffrn_reflns_theta_min 3.258
_exptl_absorpt_coefficient_mu 2.431
_exptl_absorpt_correction_T_max 0.544
_exptl_absorpt_correction_T_min 0.400
_exptl_absorpt_correction_type numerical
_exptl_absorpt_process_details 'NUMABS (Rigaku, 1999)'
_exptl_crystal_colour yellow
_exptl_crystal_density_diffrn 1.713
_exptl_crystal_density_method 'not measured'
_exptl_crystal_description block
_exptl_crystal_F_000 830
_exptl_crystal_size_max 0.350
_exptl_crystal_size_mid 0.300
_exptl_crystal_size_min 0.250
_refine_diff_density_max 4.535
_refine_diff_density_min -1.826
_refine_diff_density_rms 0.153
_refine_ls_extinction_coef .
_refine_ls_extinction_method none
_refine_ls_goodness_of_fit_ref 1.068
_refine_ls_hydrogen_treatment constr
_refine_ls_matrix_type full
_refine_ls_number_parameters 361
_refine_ls_number_reflns 7326
_refine_ls_number_restraints 0
_refine_ls_restrained_S_all 1.068
_refine_ls_R_factor_all 0.0421
_refine_ls_R_factor_gt 0.0396
_refine_ls_shift/su_max 0.001
_refine_ls_shift/su_mean 0.000
_refine_ls_structure_factor_coef Fsqd
_refine_ls_weighting_details 'w=1/[\s^2^(Fo^2^)+(0.0658P)^2^+4.6354P] where P=(Fo^2^+2Fc^2^)/3'
_refine_ls_weighting_scheme calc
_refine_ls_wR_factor_gt 0.1177
_refine_ls_wR_factor_ref 0.1195
_reflns_Friedel_coverage 0.000
_reflns_Friedel_fraction_full .
_reflns_Friedel_fraction_max .
_reflns_number_gt 6859
_reflns_number_total 7326
_reflns_threshold_expression 'I > 2\s(I)'
_cod_data_source_file 4b_Sm_pyrdtc_bphz.cif
_cod_data_source_block '[Sm2(pyrdtc)4(bphz)2]'
_cod_database_code 1565748
_shelx_shelxl_version_number 2014/7
_shelx_space_group_comment
;
The symmetry employed for this shelxl refinement is uniquely defined
by the following loop, which should always be used as a source of
symmetry information in preference to the above space-group names.
They are only intended as comments.
;
_shelx_estimated_absorpt_t_min 0.483
_shelx_estimated_absorpt_t_max 0.582

loop_
_space_group_symop_operation_xyz
'x, y, z'
'-x, -y, -z'

loop_
_atom_site_label
_atom_site_type_symbol
_atom_site_fract_x
_atom_site_fract_y
_atom_site_fract_z
_atom_site_U_iso_or_equiv
_atom_site_adp_type
_atom_site_occupancy
_atom_site_site_symmetry_order
_atom_site_calc_flag
_atom_site_refinement_flags_posn
_atom_site_refinement_flags_adp
_atom_site_refinement_flags_occupancy
_atom_site_disorder_assembly
_atom_site_disorder_group
Sm1 Sm 0.59438(2) 0.45552(2) 0.39185(2) 0.02106(8) Uani 1 1 d . . . . .
Cl1 Cl 0.05157(17) -0.03753(17) 0.61436(13) 0.0582(4) Uani 1 1 d . . . . .
Cl2 Cl 0.0445(2) 0.0496(2) 0.77679(13) 0.0697(5) Uani 1 1 d . . . . .
Cl3 Cl 0.9789(4) 0.3244(4) 1.1498(4) 0.1615(19) Uani 1 1 d . . . . .
Cl4 Cl 1.2434(3) 0.3081(2) 1.2014(2) 0.1099(10) Uani 1 1 d . . . . .
S1 S 0.62436(12) 0.26572(11) 0.30311(8) 0.0307(2) Uani 1 1 d . . . . .
S2 S 0.42753(12) 0.23468(11) 0.47067(8) 0.0309(2) Uani 1 1 d . . . . .
S3 S 0.63208(13) 0.72287(10) 0.31433(8) 0.0314(2) Uani 1 1 d . . . . .
S4 S 0.79588(13) 0.55023(11) 0.23663(9) 0.0387(3) Uani 1 1 d . . . . .
O1 O 0.6077(3) 0.4664(3) 0.5449(2) 0.0237(6) Uani 1 1 d . . . . .
N1 N 0.8160(4) 0.3759(3) 0.4649(3) 0.0258(7) Uani 1 1 d . . . . .
N2 N 0.7113(4) 0.4265(4) 0.6816(3) 0.0300(8) Uani 1 1 d . . . . .
N3 N 0.5918(4) 0.4695(4) 0.7169(3) 0.0300(8) Uani 1 1 d . . . . .
N4 N 0.4305(4) 0.0897(3) 0.3630(3) 0.0276(7) Uani 1 1 d . . . . .
N5 N 0.7176(4) 0.7653(4) 0.1362(3) 0.0328(8) Uani 1 1 d . . . . .
C1 C 0.9219(5) 0.3341(4) 0.4219(4) 0.0332(10) Uani 1 1 d . . . . .
H1 H 0.9115 0.3229 0.3633 0.040 Uiso 1 1 calc R U . . .
C2 C 1.0453(5) 0.3064(4) 0.4581(4) 0.0355(10) Uani 1 1 d . . . . .
H2 H 1.1186 0.2789 0.4245 0.043 Uiso 1 1 calc R U . . .
C3 C 1.0596(5) 0.3195(4) 0.5444(4) 0.0357(10) Uani 1 1 d . . . . .
H3 H 1.1431 0.3004 0.5713 0.043 Uiso 1 1 calc R U . . .
C4 C 0.9520(5) 0.3606(4) 0.5914(4) 0.0307(9) Uani 1 1 d . . . . .
H4 H 0.9599 0.3703 0.6508 0.037 Uiso 1 1 calc R U . . .
C5 C 0.8314(4) 0.3874(4) 0.5496(3) 0.0248(8) Uani 1 1 d . . . . .
C6 C 0.7086(4) 0.4306(4) 0.5952(3) 0.0239(8) Uani 1 1 d . . . . .
C7 C 0.5693(5) 0.4398(5) 0.8061(3) 0.0360(10) Uani 1 1 d . . . . .
H7 H 0.4904 0.4752 0.8277 0.043 Uiso 1 1 calc R U . . .
C8 C 0.6423(6) 0.3624(5) 0.8795(4) 0.0422(12) Uani 1 1 d . . . . .
C9 C 0.7539(7) 0.2891(6) 0.8681(5) 0.0532(15) Uani 1 1 d . . . . .
H9 H 0.7867 0.2865 0.8076 0.064 Uiso 1 1 calc R U . . .
C10 C 0.8163(10) 0.2204(7) 0.9452(6) 0.077(3) Uani 1 1 d . . . . .
H10 H 0.8923 0.1722 0.9369 0.092 Uiso 1 1 calc R U . . .
C11 C 0.7689(13) 0.2220(9) 1.0320(6) 0.099(4) Uani 1 1 d . . . . .
H11 H 0.8113 0.1736 1.0841 0.118 Uiso 1 1 calc R U . . .
C12 C 0.6599(13) 0.2932(10) 1.0456(5) 0.091(3) Uani 1 1 d . . . . .
H12 H 0.6292 0.2956 1.1064 0.109 Uiso 1 1 calc R U . . .
C13 C 0.5956(9) 0.3608(7) 0.9699(4) 0.0636(19) Uani 1 1 d . . . . .
H13 H 0.5184 0.4070 0.9796 0.076 Uiso 1 1 calc R U . . .
C14 C 0.4888(4) 0.1862(4) 0.3773(3) 0.0261(8) Uani 1 1 d . . . . .
C15 C 0.4653(5) 0.0459(5) 0.2814(4) 0.0378(11) Uani 1 1 d . . . . .
H15A H 0.5468 -0.0056 0.2893 0.045 Uiso 1 1 calc R U . . .
H15B H 0.4824 0.1156 0.2236 0.045 Uiso 1 1 calc R U . . .
C16 C 0.3386(6) -0.0296(5) 0.2791(4) 0.0415(12) Uani 1 1 d . . . . .
H16A H 0.2682 0.0234 0.2463 0.050 Uiso 1 1 calc R U . . .
H16B H 0.3615 -0.0936 0.2487 0.050 Uiso 1 1 calc R U . . .
C17 C 0.2913(5) -0.0866(5) 0.3818(4) 0.0406(12) Uani 1 1 d . . . . .
H17A H 0.3451 -0.1593 0.4098 0.049 Uiso 1 1 calc R U . . .
H17B H 0.1935 -0.1114 0.3911 0.049 Uiso 1 1 calc R U . . .
C18 C 0.3160(5) 0.0171(4) 0.4242(4) 0.0355(10) Uani 1 1 d . . . . .
H18A H 0.2343 0.0676 0.4242 0.043 Uiso 1 1 calc R U . . .
H18B H 0.3401 -0.0166 0.4888 0.043 Uiso 1 1 calc R U . . .
C19 C 0.7174(4) 0.6895(4) 0.2213(3) 0.0277(8) Uani 1 1 d . . . . .
C20 C 0.6423(6) 0.8813(5) 0.1114(4) 0.0415(12) Uani 1 1 d . . . . .
H20A H 0.6843 0.9443 0.1337 0.050 Uiso 1 1 calc R U . . .
H20B H 0.5456 0.8677 0.1374 0.050 Uiso 1 1 calc R U . . .
C21 C 0.6558(7) 0.9184(6) 0.0062(4) 0.0535(15) Uani 1 1 d . . . . .
H21A H 0.5808 0.8814 -0.0163 0.064 Uiso 1 1 calc R U . . .
H21B H 0.6553 1.0088 -0.0209 0.064 Uiso 1 1 calc R U . . .
C22 C 0.7916(8) 0.8687(6) -0.0188(4) 0.0583(17) Uani 1 1 d . . . . .
H22A H 0.7972 0.8603 -0.0822 0.070 Uiso 1 1 calc R U . . .
H22B H 0.8679 0.9228 -0.0153 0.070 Uiso 1 1 calc R U . . .
C23 C 0.7940(7) 0.7450(5) 0.0538(4) 0.0451(13) Uani 1 1 d . . . . .
H23A H 0.7486 0.6807 0.0345 0.054 Uiso 1 1 calc R U . . .
H23B H 0.8885 0.7209 0.0658 0.054 Uiso 1 1 calc R U . . .
C24 C 0.1471(6) 0.0061(6) 0.6909(5) 0.0467(13) Uani 1 1 d . . . . .
H24A H 0.2093 0.0757 0.6551 0.056 Uiso 1 1 calc R U . . .
H24B H 0.2037 -0.0633 0.7214 0.056 Uiso 1 1 calc R U . . .
C25 C 1.0748(6) 0.4565(5) 1.0638(4) 0.0476(13) Uani 1 1 d . . . . .

loop_
_atom_site_aniso_label
_atom_site_aniso_U_11
_atom_site_aniso_U_22
_atom_site_aniso_U_33
_atom_site_aniso_U_23
_atom_site_aniso_U_13
_atom_site_aniso_U_12
Sm1 0.02245(12) 0.02145(12) 0.02086(12) -0.00808(9) -0.00447(8) 0.00233(8)
Cl1 0.0504(8) 0.0670(10) 0.0671(10) -0.0329(8) -0.0125(7) 0.0042(7)
Cl2 0.0650(10) 0.0908(13) 0.0593(10) -0.0326(10) -0.0038(8) -0.0036(9)
Cl3 0.099(2) 0.142(3) 0.283(6) -0.127(4) -0.012(3) 0.001(2)
Cl4 0.126(2) 0.0695(13) 0.155(3) -0.0488(16) -0.070(2) 0.0223(14)
S1 0.0310(5) 0.0327(6) 0.0325(6) -0.0180(5) 0.0032(4) -0.0039(4)
S2 0.0334(6) 0.0327(6) 0.0291(5) -0.0146(5) 0.0024(4) -0.0031(4)
S3 0.0406(6) 0.0263(5) 0.0284(5) -0.0111(4) 0.0001(5) -0.0002(4)
S4 0.0373(6) 0.0324(6) 0.0378(6) -0.0017(5) 0.0082(5) 0.0108(5)
O1 0.0235(14) 0.0272(14) 0.0227(14) -0.0096(12) -0.0066(11) 0.0051(11)
N1 0.0253(17) 0.0209(16) 0.0318(19) -0.0081(15) -0.0052(14) 0.0047(13)
N2 0.0279(18) 0.034(2) 0.0294(19) -0.0104(16) -0.0093(15) 0.0051(15)
N3 0.033(2) 0.036(2) 0.0258(18) -0.0136(16) -0.0087(15) 0.0040(16)
N4 0.0301(19) 0.0248(17) 0.0298(18) -0.0109(15) -0.0032(15) -0.0004(14)
N5 0.038(2) 0.0305(19) 0.0287(19) -0.0070(16) -0.0020(16) 0.0051(16)
C1 0.032(2) 0.030(2) 0.040(3) -0.014(2) -0.0045(19) 0.0068(18)
C2 0.026(2) 0.031(2) 0.050(3) -0.012(2) -0.004(2) 0.0087(18)
C3 0.025(2) 0.028(2) 0.051(3) -0.007(2) -0.011(2) 0.0035(17)
C4 0.026(2) 0.025(2) 0.040(2) -0.0051(19) -0.0117(18) 0.0002(16)
C5 0.025(2) 0.0188(18) 0.029(2) -0.0041(16) -0.0078(16) 0.0008(15)
C6 0.0249(19) 0.0205(18) 0.0261(19) -0.0048(16) -0.0092(16) 0.0011(15)
C7 0.036(2) 0.045(3) 0.031(2) -0.017(2) -0.0073(19) 0.000(2)
C8 0.052(3) 0.047(3) 0.027(2) -0.009(2) -0.012(2) -0.012(2)
C9 0.063(4) 0.045(3) 0.046(3) 0.000(3) -0.022(3) 0.000(3)
C10 0.090(6) 0.052(4) 0.077(5) 0.009(4) -0.049(5) -0.005(4)
C11 0.148(10) 0.079(6) 0.054(5) 0.018(4) -0.061(6) -0.024(6)
C12 0.139(9) 0.094(7) 0.029(3) 0.000(4) -0.020(4) -0.040(7)
C13 0.088(5) 0.072(4) 0.027(3) -0.011(3) -0.006(3) -0.023(4)
C14 0.026(2) 0.025(2) 0.028(2) -0.0099(17) -0.0053(16) 0.0030(16)
C15 0.039(3) 0.038(3) 0.044(3) -0.026(2) -0.001(2) -0.002(2)
C16 0.042(3) 0.038(3) 0.055(3) -0.028(3) -0.010(2) -0.003(2)
C17 0.034(3) 0.028(2) 0.062(3) -0.015(2) -0.010(2) -0.0009(19)
C18 0.031(2) 0.031(2) 0.042(3) -0.009(2) -0.001(2) -0.0040(18)
C19 0.025(2) 0.029(2) 0.029(2) -0.0086(17) -0.0017(16) -0.0014(16)
C20 0.047(3) 0.034(3) 0.040(3) -0.004(2) -0.008(2) 0.008(2)
C21 0.068(4) 0.047(3) 0.038(3) 0.002(3) -0.015(3) 0.005(3)
C22 0.076(5) 0.057(4) 0.032(3) -0.002(3) 0.006(3) -0.002(3)
C23 0.057(3) 0.042(3) 0.033(3) -0.008(2) 0.007(2) -0.002(2)
C24 0.036(3) 0.044(3) 0.061(4) -0.017(3) -0.008(2) -0.001(2)
C25 0.052(3) 0.047(3) 0.048(3) -0.023(3) 0.004(3) 0.011(3)

loop_
_atom_type_symbol
_atom_type_description
_atom_type_scat_dispersion_real
_atom_type_scat_dispersion_imag
_atom_type_scat_source
N N 0.0061 0.0033 'International Tables Vol C Tables 4.2.6.8 and 6.1.1.4'
O O 0.0106 0.0060 'International Tables Vol C Tables 4.2.6.8 and 6.1.1.4'
Sm Sm -0.1638 3.4418 'International Tables Vol C Tables 4.2.6.8 and 6.1.1.4'
S S 0.1246 0.1234 'International Tables Vol C Tables 4.2.6.8 and 6.1.1.4'
Cl Cl 0.1484 0.1585 'International Tables Vol C Tables 4.2.6.8 and 6.1.1.4'
H H 0.0000 0.0000 'International Tables Vol C Tables 4.2.6.8 and 6.1.1.4'
C C 0.0033 0.0016 'International Tables Vol C Tables 4.2.6.8 and 6.1.1.4'

loop_
_geom_angle_atom_site_label_1
_geom_angle_atom_site_label_2
_geom_angle_atom_site_label_3
_geom_angle
_geom_angle_site_symmetry_1
_geom_angle_site_symmetry_3
O1 Sm1 O1 66.42(11) . 2_666
O1 Sm1 N3 129.35(11) . 2_666
O1 Sm1 N3 63.15(11) 2_666 2_666
O1 Sm1 N1 64.36(11) . .
O1 Sm1 N1 130.75(11) 2_666 .
N3 Sm1 N1 165.95(12) 2_666 .
O1 Sm1 S4 125.65(8) . .
O1 Sm1 S4 135.44(7) 2_666 .
N3 Sm1 S4 89.15(10) 2_666 .
N1 Sm1 S4 78.51(9) . .
O1 Sm1 S1 135.41(7) . .
O1 Sm1 S1 130.42(7) 2_666 .
N3 Sm1 S1 84.15(9) 2_666 .
N1 Sm1 S1 86.11(8) . .
S4 Sm1 S1 74.79(4) . .
O1 Sm1 S2 88.67(8) . .
O1 Sm1 S2 78.50(7) 2_666 .
N3 Sm1 S2 86.00(10) 2_666 .
N1 Sm1 S2 98.36(8) . .
S4 Sm1 S2 136.90(4) . .
S1 Sm1 S2 62.12(3) . .
O1 Sm1 S3 91.09(7) . .
O1 Sm1 S3 76.31(7) 2_666 .
N3 Sm1 S3 73.08(9) 2_666 .
N1 Sm1 S3 106.21(8) . .
S4 Sm1 S3 61.90(3) . .
S1 Sm1 S3 130.56(3) . .
S2 Sm1 S3 152.58(3) . .
O1 Sm1 Sm1 33.50(7) . 2_666
O1 Sm1 Sm1 32.92(7) 2_666 2_666
N3 Sm1 Sm1 95.97(9) 2_666 2_666
N1 Sm1 Sm1 97.85(8) . 2_666
S4 Sm1 Sm1 140.78(3) . 2_666
S1 Sm1 Sm1 144.37(2) . 2_666
S2 Sm1 Sm1 82.31(2) . 2_666
S3 Sm1 Sm1 82.46(2) . 2_666
C14 S1 Sm1 88.97(15) . .
C14 S2 Sm1 88.70(15) . .
C19 S3 Sm1 84.26(15) . .
C19 S4 Sm1 86.11(15) . .
C6 O1 Sm1 126.2(3) . .
C6 O1 Sm1 120.2(3) . 2_666
Sm1 O1 Sm1 113.57(11) . 2_666
C1 N1 C5 117.3(4) . .
C1 N1 Sm1 124.9(3) . .
C5 N1 Sm1 117.5(3) . .
C6 N2 N3 112.1(4) . .
C7 N3 N2 116.4(4) . .
C7 N3 Sm1 123.0(3) . 2_666
N2 N3 Sm1 118.2(3) . 2_666
C14 N4 C18 123.8(4) . .
C14 N4 C15 125.0(4) . .
C18 N4 C15 111.1(4) . .
C19 N5 C23 123.8(4) . .
C19 N5 C20 124.6(4) . .
C23 N5 C20 111.6(4) . .
N1 C1 C2 123.6(5) . .
N1 C1 H1 118.2 . .
C2 C1 H1 118.2 . .
C3 C2 C1 118.3(4) . .
C3 C2 H2 120.8 . .
C1 C2 H2 120.8 . .
C4 C3 C2 119.6(4) . .
C4 C3 H3 120.2 . .
C2 C3 H3 120.2 . .
C3 C4 C5 118.4(5) . .
C3 C4 H4 120.8 . .
C5 C4 H4 120.8 . .
N1 C5 C4 122.7(4) . .
N1 C5 C6 114.7(4) . .
C4 C5 C6 122.5(4) . .
N2 C6 O1 126.3(4) . .
N2 C6 C5 117.0(4) . .
O1 C6 C5 116.7(4) . .
N3 C7 C8 131.7(5) . .
N3 C7 H7 114.2 . .
C8 C7 H7 114.2 . .
C13 C8 C9 117.8(6) . .
C13 C8 C7 115.9(6) . .
C9 C8 C7 126.3(5) . .
C10 C9 C8 120.2(7) . .
C10 C9 H9 119.9 . .
C8 C9 H9 119.9 . .
C11 C10 C9 120.4(9) . .
C11 C10 H10 119.8 . .
C9 C10 H10 119.8 . .
C10 C11 C12 120.8(7) . .
C10 C11 H11 119.6 . .
C12 C11 H11 119.6 . .
C11 C12 C13 119.5(8) . .
C11 C12 H12 120.2 . .
C13 C12 H12 120.2 . .
C12 C13 C8 121.2(9) . .
C12 C13 H13 119.4 . .
C8 C13 H13 119.4 . .
N4 C14 S1 121.1(3) . .
N4 C14 S2 119.9(3) . .
S1 C14 S2 119.0(3) . .
N4 C15 C16 103.4(4) . .
N4 C15 H15A 111.1 . .
C16 C15 H15A 111.1 . .
N4 C15 H15B 111.1 . .
C16 C15 H15B 111.1 . .
H15A C15 H15B 109.1 . .
C17 C16 C15 102.6(4) . .
C17 C16 H16A 111.2 . .
C15 C16 H16A 111.2 . .
C17 C16 H16B 111.2 . .
C15 C16 H16B 111.2 . .
H16A C16 H16B 109.2 . .
C16 C17 C18 103.6(4) . .
C16 C17 H17A 111.0 . .
C18 C17 H17A 111.0 . .
C16 C17 H17B 111.0 . .
C18 C17 H17B 111.0 . .
H17A C17 H17B 109.0 . .
N4 C18 C17 104.0(4) . .
N4 C18 H18A 111.0 . .
C17 C18 H18A 111.0 . .
N4 C18 H18B 111.0 . .
C17 C18 H18B 111.0 . .
H18A C18 H18B 109.0 . .
N5 C19 S3 121.0(3) . .
N5 C19 S4 118.6(3) . .
S3 C19 S4 120.2(3) . .
N5 C20 C21 102.5(4) . .
N5 C20 H20A 111.3 . .
C21 C20 H20A 111.3 . .
N5 C20 H20B 111.3 . .
C21 C20 H20B 111.3 . .
H20A C20 H20B 109.2 . .
C22 C21 C20 104.0(5) . .
C22 C21 H21A 111.0 . .
C20 C21 H21A 111.0 . .
C22 C21 H21B 111.0 . .
C20 C21 H21B 111.0 . .
H21A C21 H21B 109.0 . .
C23 C22 C21 103.4(5) . .
C23 C22 H22A 111.1 . .
C21 C22 H22A 111.1 . .
C23 C22 H22B 111.1 . .
C21 C22 H22B 111.1 . .
H22A C22 H22B 109.0 . .
N5 C23 C22 102.9(5) . .
N5 C23 H23A 111.2 . .
C22 C23 H23A 111.2 . .
N5 C23 H23B 111.2 . .
C22 C23 H23B 111.2 . .
H23A C23 H23B 109.1 . .
Cl1 C24 Cl2 112.6(3) . .
Cl1 C24 H24A 109.1 . .
Cl2 C24 H24A 109.1 . .
Cl1 C24 H24B 109.1 . .
Cl2 C24 H24B 109.1 . .
H24A C24 H24B 107.8 . .

loop_
_geom_bond_atom_site_label_1
_geom_bond_atom_site_label_2
_geom_bond_distance
_geom_bond_site_symmetry_2
Sm1 O1 2.375(3) .
Sm1 O1 2.412(3) 2_666
Sm1 N3 2.560(4) 2_666
Sm1 N1 2.586(4) .
Sm1 S4 2.8652(12) .
Sm1 S1 2.8762(11) .
Sm1 S2 2.8837(12) .
Sm1 S3 2.9324(12) .
Sm1 Sm1 4.0048(5) 2_666
Cl1 C24 1.745(6) .
Cl2 C24 1.759(6) .
Cl3 C25 1.858(8) .
S1 C14 1.723(5) .
S2 C14 1.725(4) .
S3 C19 1.712(5) .
S4 C19 1.728(5) .
O1 C6 1.303(5) .
O1 Sm1 2.412(3) 2_666
N1 C1 1.340(6) .
N1 C5 1.352(6) .
N2 C6 1.298(6) .
N2 N3 1.396(5) .
N3 C7 1.287(6) .
N3 Sm1 2.560(4) 2_666
N4 C14 1.329(6) .
N4 C18 1.468(6) .
N4 C15 1.479(6) .
N5 C19 1.319(6) .
N5 C23 1.473(7) .
N5 C20 1.482(6) .
C1 C2 1.381(7) .
C1 H1 0.9500 .
C2 C3 1.381(8) .
C2 H2 0.9500 .
C3 C4 1.380(7) .
C3 H3 0.9500 .
C4 C5 1.392(6) .
C4 H4 0.9500 .
C5 C6 1.491(6) .
C7 C8 1.449(7) .
C7 H7 0.9500 .
C8 C13 1.396(8) .
C8 C9 1.410(9) .
C9 C10 1.394(9) .
C9 H9 0.9500 .
C10 C11 1.358(15) .
C10 H10 0.9500 .
C11 C12 1.383(16) .
C11 H11 0.9500 .
C12 C13 1.386(12) .
C12 H12 0.9500 .
C13 H13 0.9500 .
C15 C16 1.529(7) .
C15 H15A 0.9900 .
C15 H15B 0.9900 .
C16 C17 1.520(8) .
C16 H16A 0.9900 .
C16 H16B 0.9900 .
C17 C18 1.538(7) .
C17 H17A 0.9900 .
C17 H17B 0.9900 .
C18 H18A 0.9900 .
C18 H18B 0.9900 .
C20 C21 1.513(8) .
C20 H20A 0.9900 .
C20 H20B 0.9900 .
C21 C22 1.511(10) .
C21 H21A 0.9900 .
C21 H21B 0.9900 .
C22 C23 1.508(8) .
C22 H22A 0.9900 .
C22 H22B 0.9900 .
C23 H23A 0.9900 .
C23 H23B 0.9900 .
C24 H24A 0.9900 .
C24 H24B 0.9900 .

loop_
_geom_torsion_atom_site_label_1
_geom_torsion_atom_site_label_2
_geom_torsion_atom_site_label_3
_geom_torsion_atom_site_label_4
_geom_torsion
_geom_torsion_site_symmetry_1
_geom_torsion_site_symmetry_2
_geom_torsion_site_symmetry_3
_geom_torsion_site_symmetry_4
C6 N2 N3 C7 162.3(4) . . . .
C6 N2 N3 Sm1 -0.6(5) . . . 2_666
C5 N1 C1 C2 -2.1(7) . . . .
Sm1 N1 C1 C2 171.7(4) . . . .
N1 C1 C2 C3 1.6(8) . . . .
C1 C2 C3 C4 -0.6(7) . . . .
C2 C3 C4 C5 0.1(7) . . . .
C1 N1 C5 C4 1.5(6) . . . .
Sm1 N1 C5 C4 -172.7(3) . . . .
C1 N1 C5 C6 -178.2(4) . . . .
Sm1 N1 C5 C6 7.6(5) . . . .
C3 C4 C5 N1 -0.6(7) . . . .
C3 C4 C5 C6 179.1(4) . . . .
N3 N2 C6 O1 -1.8(6) . . . .
N3 N2 C6 C5 179.7(4) . . . .
Sm1 O1 C6 N2 -173.6(3) . . . .
Sm1 O1 C6 N2 3.5(6) 2_666 . . .
Sm1 O1 C6 C5 4.8(5) . . . .
Sm1 O1 C6 C5 -178.1(3) 2_666 . . .
N1 C5 C6 N2 170.5(4) . . . .
C4 C5 C6 N2 -9.2(6) . . . .
N1 C5 C6 O1 -8.1(5) . . . .
C4 C5 C6 O1 172.2(4) . . . .
N2 N3 C7 C8 -4.1(8) . . . .
Sm1 N3 C7 C8 157.9(5) 2_666 . . .
N3 C7 C8 C13 173.6(6) . . . .
N3 C7 C8 C9 -6.8(10) . . . .
C13 C8 C9 C10 -1.6(9) . . . .
C7 C8 C9 C10 178.9(6) . . . .
C8 C9 C10 C11 1.0(11) . . . .
C9 C10 C11 C12 -1.1(14) . . . .
C10 C11 C12 C13 1.9(14) . . . .
C11 C12 C13 C8 -2.6(13) . . . .
C9 C8 C13 C12 2.4(10) . . . .
C7 C8 C13 C12 -178.0(7) . . . .
C18 N4 C14 S1 179.2(3) . . . .
C15 N4 C14 S1 -4.9(6) . . . .
C18 N4 C14 S2 -1.6(6) . . . .
C15 N4 C14 S2 174.3(4) . . . .
Sm1 S1 C14 N4 168.6(4) . . . .
Sm1 S1 C14 S2 -10.6(2) . . . .
Sm1 S2 C14 N4 -168.6(4) . . . .
Sm1 S2 C14 S1 10.6(2) . . . .
C14 N4 C15 C16 -158.8(4) . . . .
C18 N4 C15 C16 17.6(5) . . . .
N4 C15 C16 C17 -34.6(5) . . . .
C15 C16 C17 C18 39.0(5) . . . .
C14 N4 C18 C17 -177.0(4) . . . .
C15 N4 C18 C17 6.6(5) . . . .
C16 C17 C18 N4 -28.4(5) . . . .
C23 N5 C19 S3 177.1(4) . . . .
C20 N5 C19 S3 -2.6(7) . . . .
C23 N5 C19 S4 -7.1(7) . . . .
C20 N5 C19 S4 173.2(4) . . . .
Sm1 S3 C19 N5 148.8(4) . . . .
Sm1 S3 C19 S4 -27.0(2) . . . .
Sm1 S4 C19 N5 -148.3(4) . . . .
Sm1 S4 C19 S3 27.6(3) . . . .
C19 N5 C20 C21 -169.9(5) . . . .
C23 N5 C20 C21 10.4(6) . . . .
N5 C20 C21 C22 -30.8(6) . . . .
C20 C21 C22 C23 40.2(7) . . . .
C19 N5 C23 C22 -165.7(5) . . . .
C20 N5 C23 C22 14.0(6) . . . .
C21 C22 C23 N5 -32.9(7) . . . .
